data_1576975
loop_
_publ_author_name
'Shi, Xiaoli'
'Mei, Ling'
'Dong, Chenxi'
'Zhao, Chunmei'
'Chen, Chen'
'Xu, Yimin'
'Xu, Wan'
'Li, Chunli'
'Wang, Guangxia'
'Ma, Zhiying'
'Wang, Hua'

_publ_section_title
;
 Photochemical skeletal editing: one-step transformation of diaryl
 dithiophenes into regiodefined helicenes.
;
_journal_issue 20
_journal_name_full 'Chemical science'
_journal_page_first 10082
_journal_page_last 10091
_journal_paper_doi 10.1039/d6sc01717g
_journal_volume 17
_journal_year 2026
_chemical_formula_moiety 'C46 H36 S3 Si2'
_chemical_formula_sum 'C46 H36 S3 Si2'
_chemical_formula_weight 741.11
_space_group_crystal_system orthorhombic
_space_group_IT_number 29
_space_group_name_Hall 'P 2c -2ac'
_space_group_name_H-M_alt 'P c a 21'
_atom_sites_solution_hydrogens geom
_atom_sites_solution_primary dual
_audit_creation_date 2023-10-13
_audit_creation_method
; 
Olex2 1.2 
(compiled 2018.05.29 svn.r3508 for OlexSys, GUI svn.r5506) 
;
_audit_update_record
;
2025-08-08 deposited with the CCDC.	2026-03-25 downloaded from the CCDC.
;
_cell_angle_alpha 90
_cell_angle_beta 90
_cell_angle_gamma 90
_cell_formula_units_Z 4
_cell_length_a 15.9945(10)
_cell_length_b 11.1752(7)
_cell_length_c 21.4452(10)
_cell_measurement_reflns_used 3421
_cell_measurement_temperature 150(2)
_cell_measurement_theta_max 27.825
_cell_measurement_theta_min 2.417
_cell_volume 3833.2(4)
_computing_cell_refinement 'SAINT V8.38A (?, 2016)'
_computing_data_collection 'Bruker XSCANS'
_computing_data_reduction 'SAINT V8.38A (?, 2016)'
_computing_molecular_graphics 'Olex2 (Dolomanov et al., 2009)'
_computing_publication_material 'Olex2 (Dolomanov et al., 2009)'
_computing_structure_refinement 'ShelXL (Sheldrick, 2015)'
_computing_structure_solution 'ShelXT (Sheldrick, 2015)'
_diffrn_ambient_temperature 150.0
_diffrn_measured_fraction_theta_full 0.999
_diffrn_measured_fraction_theta_max 0.997
_diffrn_measurement_device_type 'Bruker P4'
_diffrn_measurement_method '\w scans'
_diffrn_radiation_monochromator graphite
_diffrn_radiation_type MoK\a
_diffrn_radiation_wavelength 0.71073
_diffrn_reflns_av_R_equivalents 0.1299
_diffrn_reflns_av_unetI/netI 0.1141
_diffrn_reflns_Laue_measured_fraction_full 0.999
_diffrn_reflns_Laue_measured_fraction_max 0.997
_diffrn_reflns_limit_h_max 20
_diffrn_reflns_limit_h_min -21
_diffrn_reflns_limit_k_max 14
_diffrn_reflns_limit_k_min -14
_diffrn_reflns_limit_l_max 27
_diffrn_reflns_limit_l_min -28
_diffrn_reflns_number 34366
_diffrn_reflns_point_group_measured_fraction_full 0.974
_diffrn_reflns_point_group_measured_fraction_max 0.960
_diffrn_reflns_theta_full 25.242
_diffrn_reflns_theta_max 28.308
_diffrn_reflns_theta_min 2.223
_exptl_absorpt_coefficient_mu 0.289
_exptl_absorpt_correction_T_max 0.0962
_exptl_absorpt_correction_T_min 0.0595
_exptl_absorpt_correction_type multi-scan
_exptl_absorpt_process_details
'SADABS-2016/2 (Bruker,2016/2) was used for absorption correction. wR2(int) was 0.1526 before and 0.0780 after correction. '
_exptl_crystal_colour yellow
_exptl_crystal_colour_primary yellow
_exptl_crystal_density_diffrn 1.284
_exptl_crystal_description block
_exptl_crystal_F_000 1552
_exptl_crystal_size_max 0.14
_exptl_crystal_size_mid 0.13
_exptl_crystal_size_min 0.12
_refine_diff_density_max 0.243
_refine_diff_density_min -0.270
_refine_diff_density_rms 0.054
_refine_ls_abs_structure_details
; 
 Flack x determined using 1719 quotients [(I+)-(I-)]/[(I+)+(I-)] 
 (Parsons, Flack and Wagner, Acta Cryst. B69 (2013) 249-259). 
;
_refine_ls_abs_structure_Flack 0.03(6)
_refine_ls_extinction_method none
_refine_ls_goodness_of_fit_ref 1.003
_refine_ls_hydrogen_treatment constr
_refine_ls_matrix_type full
_refine_ls_number_parameters 466
_refine_ls_number_reflns 9150
_refine_ls_number_restraints 1
_refine_ls_restrained_S_all 1.003
_refine_ls_R_factor_all 0.1223
_refine_ls_R_factor_gt 0.0558
_refine_ls_shift/su_max 0.001
_refine_ls_shift/su_mean 0.000
_refine_ls_structure_factor_coef Fsqd
_refine_ls_weighting_details 'w=1/[\s^2^(Fo^2^)+(0.0236P)^2^] where P=(Fo^2^+2Fc^2^)/3'
_refine_ls_weighting_scheme calc
_refine_ls_wR_factor_gt 0.0869
_refine_ls_wR_factor_ref 0.1072
_reflns_Friedel_coverage 0.875
_reflns_Friedel_fraction_full 0.947
_reflns_Friedel_fraction_max 0.920
_reflns_number_gt 5472
_reflns_number_total 9150
_reflns_threshold_expression 'I > 2\s(I)'
_cod_data_source_file d6sc01717g2.cif
_cod_data_source_block a_CCDC3
_cod_depositor_comments 'Adding full bibliography for 1576969--1576975.cif.'
_cod_database_code 1576975
_shelx_shelxl_version_number 2018/3
_shelx_space_group_comment
; 
The symmetry employed for this shelxl refinement is uniquely defined 
by the following loop, which should always be used as a source of 
symmetry information in preference to the above space-group names. 
They are only intended as comments. 
;
_shelx_estimated_absorpt_t_max 0.966
_shelx_estimated_absorpt_t_min 0.961
_olex2_refinement_description
; 
1. Fixed Uiso 
 At 1.2 times of: 
  All C(H) groups 
 At 1.5 times of: 
  All C(H,H,H) groups 
2.a Aromatic/amide H refined with riding coordinates: 
 C9(H9), C11(H11), C18(H18), C20(H20), C23(H23), C26(H26), C28(H28), C30(H30), 
 C31(H31), C32(H32), C33(H33), C34(H34), C35(H35), C36(H36), C37(H37), C38(H38), 
  C39(H39), C40(H40) 
2.b Idealised Me refined as rotating group: 
 C41(H41A,H41B,H41C), C42(H42A,H42B,H42C), C43(H43A,H43B,H43C), C44(H44A,H44B, 
 H44C), C45(H45A,H45B,H45C), C46(H46A,H46B,H46C) 
;
_olex2_submission_special_instructions 'No special instructions were received'

loop_
_space_group_symop_operation_xyz
'x, y, z'
'-x, -y, z+1/2'
'x+1/2, -y, z'
'-x+1/2, y, z+1/2'

loop_
_atom_site_label
_atom_site_type_symbol
_atom_site_fract_x
_atom_site_fract_y
_atom_site_fract_z
_atom_site_U_iso_or_equiv
_atom_site_adp_type
_atom_site_occupancy
_atom_site_site_symmetry_order
_atom_site_calc_flag
_atom_site_refinement_flags_posn
_atom_site_refinement_flags_adp
_atom_site_refinement_flags_occupancy
_atom_site_disorder_assembly
_atom_site_disorder_group
C1 C 0.8505(3) 0.5051(5) 0.4298(2) 0.0345(12) Uani 1 1 d . . . . .
S1 S 0.86817(8) 0.73536(13) 0.44684(6) 0.0392(3) Uani 1 1 d . . . . .
Si1 Si 1.03426(10) 0.28913(18) 0.35117(8) 0.0521(5) Uani 1 1 d . . . . .
C2 C 0.7050(3) 0.4755(5) 0.4829(2) 0.0321(12) Uani 1 1 d . . . . .
S2 S 0.59577(9) 0.17359(14) 0.43361(7) 0.0441(4) Uani 1 1 d . . . . .
Si2 Si 0.67023(12) 0.14620(18) 0.29802(8) 0.0596(5) Uani 1 1 d . . . . .
C3 C 0.6535(3) 0.5212(5) 0.5308(2) 0.0312(12) Uani 1 1 d . . . . .
S3 S 0.99300(8) 0.55938(14) 0.38076(7) 0.0430(4) Uani 1 1 d . . . . .
C4 C 0.6957(3) 0.8712(5) 0.6052(2) 0.0383(13) Uani 1 1 d . . . . .
C5 C 0.6771(3) 0.6332(5) 0.5599(2) 0.0346(13) Uani 1 1 d . . . . .
C6 C 0.7287(3) 0.7134(5) 0.5280(2) 0.0332(12) Uani 1 1 d . . . . .
C7 C 0.6802(3) 0.3667(5) 0.4537(2) 0.0327(12) Uani 1 1 d . . . . .
C8 C 0.5027(3) 0.5135(5) 0.5742(2) 0.0353(13) Uani 1 1 d . . . . .
C9 C 0.7025(3) 0.3235(5) 0.3934(2) 0.0391(13) Uani 1 1 d . . . . .
H9 H 0.742208 0.363026 0.367707 0.047 Uiso 1 1 calc R . . . .
C10 C 0.9019(3) 0.6005(5) 0.4174(2) 0.0341(13) Uani 1 1 d . . . . .
C11 C 0.7594(3) 0.9290(5) 0.5074(3) 0.0432(14) Uani 1 1 d . . . . .
H11 H 0.780168 0.907780 0.467400 0.052 Uiso 1 1 calc R . . . .
C12 C 0.9644(3) 0.4088(5) 0.3818(2) 0.0401(13) Uani 1 1 d . . . . .
C13 C 0.7801(3) 0.6642(5) 0.4803(2) 0.0351(13) Uani 1 1 d . . . . .
C14 C 0.7766(3) 0.5432(5) 0.4636(2) 0.0312(12) Uani 1 1 d . . . . .
C15 C 0.5782(3) 0.4552(5) 0.5485(2) 0.0327(12) Uani 1 1 d . . . . .
C16 C 0.7304(3) 0.8397(5) 0.5469(2) 0.0356(13) Uani 1 1 d . . . . .
C17 C 0.4492(3) 0.3137(6) 0.6041(2) 0.0391(14) Uani 1 1 d . . . . .
C18 C 0.8877(3) 0.3957(5) 0.4102(2) 0.0392(14) Uani 1 1 d . . . . .
H18 H 0.861888 0.320024 0.416150 0.047 Uiso 1 1 calc R . . . .
C19 C 0.6627(3) 0.2217(5) 0.3753(3) 0.0414(13) Uani 1 1 d . . . . .
C20 C 0.4878(3) 0.6355(5) 0.5644(2) 0.0395(14) Uani 1 1 d . . . . .
H20 H 0.529636 0.683169 0.545138 0.047 Uiso 1 1 calc R . . . .
C21 C 0.6572(3) 0.6605(6) 0.6254(2) 0.0372(13) Uani 1 1 d . . . . .
C22 C 0.6672(3) 0.7790(5) 0.6477(2) 0.0371(13) Uani 1 1 d . . . . .
C23 C 0.6949(4) 0.9936(6) 0.6214(3) 0.0482(15) Uani 1 1 d . . . . .
H23 H 0.671781 1.016985 0.660317 0.058 Uiso 1 1 calc R . . . .
C24 C 0.6202(3) 0.2941(5) 0.4822(2) 0.0350(12) Uani 1 1 d . . . . .
C25 C 0.4396(3) 0.4427(5) 0.6005(2) 0.0374(13) Uani 1 1 d . . . . .
C26 C 0.6394(3) 0.5689(5) 0.6685(2) 0.0394(14) Uani 1 1 d . . . . .
H26 H 0.633911 0.488905 0.654004 0.047 Uiso 1 1 calc R . . . .
C27 C 0.5711(3) 0.3351(5) 0.5335(2) 0.0346(12) Uani 1 1 d . . . . .
C28 C 0.3643(3) 0.4986(6) 0.6192(2) 0.0472(15) Uani 1 1 d . . . . .
H28 H 0.321611 0.452256 0.638347 0.057 Uiso 1 1 calc R . . . .
C29 C 0.5119(3) 0.2598(5) 0.5669(2) 0.0373(13) Uani 1 1 d . . . . .
C30 C 0.7267(4) 1.0799(6) 0.5824(3) 0.0500(16) Uani 1 1 d . . . . .
H30 H 0.726538 1.161399 0.594996 0.060 Uiso 1 1 calc R . . . .
C31 C 0.4132(3) 0.6876(6) 0.5822(2) 0.0470(16) Uani 1 1 d . . . . .
H31 H 0.403885 0.770530 0.575314 0.056 Uiso 1 1 calc R . . . .
C32 C 0.6298(3) 0.5923(6) 0.7309(2) 0.0470(16) Uani 1 1 d . . . . .
H32 H 0.619272 0.528856 0.759368 0.056 Uiso 1 1 calc R . . . .
C33 C 0.3968(4) 0.2406(6) 0.6397(3) 0.0514(17) Uani 1 1 d . . . . .
H33 H 0.354869 0.276088 0.665000 0.062 Uiso 1 1 calc R . . . .
C34 C 0.5184(4) 0.1347(6) 0.5669(3) 0.0488(16) Uani 1 1 d . . . . .
H34 H 0.559855 0.097671 0.541748 0.059 Uiso 1 1 calc R . . . .
C35 C 0.4048(4) 0.1184(7) 0.6387(3) 0.0546(18) Uani 1 1 d . . . . .
H35 H 0.368089 0.070616 0.662971 0.066 Uiso 1 1 calc R . . . .
C36 C 0.7589(4) 1.0483(6) 0.5249(3) 0.0506(15) Uani 1 1 d . . . . .
H36 H 0.780409 1.107796 0.497651 0.061 Uiso 1 1 calc R . . . .
C37 C 0.6536(3) 0.7996(6) 0.7114(3) 0.0516(17) Uani 1 1 d . . . . .
H37 H 0.657028 0.879209 0.726749 0.062 Uiso 1 1 calc R . . . .
C38 C 0.3522(4) 0.6178(7) 0.6101(3) 0.0519(17) Uani 1 1 d . . . . .
H38 H 0.301296 0.653699 0.623104 0.062 Uiso 1 1 calc R . . . .
C39 C 0.6355(4) 0.7089(7) 0.7522(3) 0.0531(18) Uani 1 1 d . . . . .
H39 H 0.626818 0.726123 0.795055 0.064 Uiso 1 1 calc R . . . .
C40 C 0.4659(4) 0.0638(6) 0.6025(3) 0.0556(17) Uani 1 1 d . . . . .
H40 H 0.471597 -0.020865 0.602300 0.067 Uiso 1 1 calc R . . . .
C41 C 0.7176(4) -0.0039(5) 0.3091(3) 0.068(2) Uani 1 1 d . . . . .
H41A H 0.775523 0.004984 0.323180 0.101 Uiso 1 1 calc GR . . . .
H41B H 0.716553 -0.047693 0.269506 0.101 Uiso 1 1 calc GR . . . .
H41C H 0.685617 -0.048385 0.340472 0.101 Uiso 1 1 calc GR . . . .
C42 C 1.1321(4) 0.3593(7) 0.3218(3) 0.075(2) Uani 1 1 d . . . . .
H42A H 1.118441 0.416901 0.288872 0.113 Uiso 1 1 calc GR . . . .
H42B H 1.168977 0.297181 0.304874 0.113 Uiso 1 1 calc GR . . . .
H42C H 1.160435 0.400643 0.356073 0.113 Uiso 1 1 calc GR . . . .
C43 C 1.0543(5) 0.1831(7) 0.4163(3) 0.087(3) Uani 1 1 d . . . . .
H43A H 1.093340 0.219542 0.445985 0.130 Uiso 1 1 calc GR . . . .
H43B H 1.078607 0.109168 0.399726 0.130 Uiso 1 1 calc GR . . . .
H43C H 1.001581 0.164810 0.437512 0.130 Uiso 1 1 calc GR . . . .
C44 C 0.9791(4) 0.2097(7) 0.2872(3) 0.078(2) Uani 1 1 d . . . . .
H44A H 0.930021 0.168444 0.304087 0.116 Uiso 1 1 calc GR . . . .
H44B H 1.016952 0.151049 0.268270 0.116 Uiso 1 1 calc GR . . . .
H44C H 0.961368 0.267611 0.255592 0.116 Uiso 1 1 calc GR . . . .
C45 C 0.7375(6) 0.2425(7) 0.2487(3) 0.087(3) Uani 1 1 d . . . . .
H45A H 0.709274 0.318896 0.241017 0.131 Uiso 1 1 calc GR . . . .
H45B H 0.748246 0.202353 0.208835 0.131 Uiso 1 1 calc GR . . . .
H45C H 0.790702 0.257136 0.270082 0.131 Uiso 1 1 calc GR . . . .
C46 C 0.5626(5) 0.1329(9) 0.2650(4) 0.132(4) Uani 1 1 d . . . . .
H46A H 0.526505 0.091198 0.294806 0.198 Uiso 1 1 calc GR . . . .
H46B H 0.564804 0.087448 0.225893 0.198 Uiso 1 1 calc GR . . . .
H46C H 0.540124 0.212902 0.256813 0.198 Uiso 1 1 calc GR . . . .

loop_
_atom_site_aniso_label
_atom_site_aniso_U_11
_atom_site_aniso_U_22
_atom_site_aniso_U_33
_atom_site_aniso_U_23
_atom_site_aniso_U_13
_atom_site_aniso_U_12
C1 0.026(3) 0.047(3) 0.030(3) -0.003(2) 0.001(2) 0.002(2)
S1 0.0325(7) 0.0468(9) 0.0382(7) 0.0015(7) 0.0028(6) -0.0048(7)
Si1 0.0400(10) 0.0706(13) 0.0456(9) -0.0083(9) 0.0079(8) 0.0108(9)
C2 0.028(3) 0.039(3) 0.030(3) -0.008(2) -0.001(2) 0.002(2)
S2 0.0364(8) 0.0400(9) 0.0557(9) -0.0109(7) -0.0029(6) -0.0002(7)
Si2 0.0521(11) 0.0682(14) 0.0585(11) -0.0312(10) -0.0126(9) 0.0196(10)
C3 0.030(3) 0.033(3) 0.030(3) 0.000(2) 0.000(2) -0.003(2)
S3 0.0296(7) 0.0603(10) 0.0391(7) 0.0003(7) 0.0060(6) -0.0013(7)
C4 0.027(3) 0.045(4) 0.043(3) -0.012(3) -0.008(2) 0.002(3)
C5 0.021(3) 0.044(4) 0.039(3) -0.006(2) -0.001(2) 0.000(2)
C6 0.027(3) 0.039(3) 0.033(3) -0.004(2) -0.006(2) 0.001(2)
C7 0.028(3) 0.037(3) 0.032(3) -0.005(2) -0.002(2) 0.003(2)
C8 0.029(3) 0.046(4) 0.031(3) -0.003(2) 0.000(2) -0.001(3)
C9 0.031(3) 0.050(4) 0.037(3) -0.008(3) -0.002(2) 0.006(3)
C10 0.027(3) 0.046(4) 0.030(3) 0.001(2) -0.001(2) 0.001(3)
C11 0.032(3) 0.046(4) 0.051(3) -0.007(3) -0.008(2) -0.002(3)
C12 0.030(3) 0.053(4) 0.037(3) -0.004(3) 0.002(2) 0.002(3)
C13 0.031(3) 0.042(4) 0.033(3) 0.000(2) -0.003(2) 0.000(3)
C14 0.027(3) 0.041(3) 0.026(2) 0.000(2) 0.0012(19) 0.000(2)
C15 0.032(3) 0.038(3) 0.027(2) -0.001(2) -0.001(2) 0.000(3)
C16 0.023(3) 0.042(4) 0.042(3) -0.007(3) -0.007(2) 0.001(3)
C17 0.030(3) 0.055(4) 0.031(3) 0.002(3) -0.006(2) -0.011(3)
C18 0.032(3) 0.051(4) 0.035(3) 0.000(2) 0.000(2) -0.001(3)
C19 0.032(3) 0.041(4) 0.051(3) -0.006(3) -0.001(2) 0.005(3)
C20 0.029(3) 0.055(4) 0.035(3) -0.009(3) -0.001(2) -0.005(3)
C21 0.022(3) 0.053(4) 0.037(3) -0.006(3) 0.000(2) 0.007(3)
C22 0.024(3) 0.052(4) 0.036(3) -0.011(3) -0.001(2) -0.002(3)
C23 0.039(3) 0.053(4) 0.053(4) -0.014(3) -0.007(3) 0.004(3)
C24 0.032(3) 0.033(3) 0.040(3) -0.004(2) -0.004(2) 0.002(2)
C25 0.027(3) 0.057(4) 0.029(3) -0.005(3) 0.001(2) -0.005(3)
C26 0.029(3) 0.055(4) 0.034(3) -0.008(3) -0.001(2) -0.004(3)
C27 0.030(3) 0.038(3) 0.036(3) -0.001(2) -0.003(2) -0.001(3)
C28 0.031(3) 0.065(5) 0.045(3) -0.013(3) 0.007(2) -0.004(3)
C29 0.030(3) 0.043(4) 0.039(3) 0.006(3) -0.007(2) -0.003(3)
C30 0.049(4) 0.039(4) 0.062(4) -0.010(3) -0.015(3) 0.002(3)
C31 0.033(3) 0.054(4) 0.054(4) -0.019(3) -0.001(3) 0.005(3)
C32 0.035(3) 0.071(5) 0.035(3) -0.007(3) -0.001(2) -0.003(3)
C33 0.039(4) 0.070(5) 0.046(3) 0.008(3) -0.008(3) -0.011(3)
C34 0.039(4) 0.053(4) 0.054(4) 0.006(3) -0.008(3) -0.007(3)
C35 0.041(4) 0.072(5) 0.051(4) 0.020(3) -0.008(3) -0.018(4)
C36 0.043(4) 0.045(4) 0.064(4) 0.000(3) -0.014(3) -0.003(3)
C37 0.039(4) 0.067(5) 0.049(4) -0.021(3) 0.004(3) -0.006(3)
C38 0.032(4) 0.070(5) 0.054(4) -0.019(3) 0.006(3) 0.002(3)
C39 0.043(4) 0.084(6) 0.032(3) -0.014(3) 0.003(3) -0.008(4)
C40 0.042(4) 0.056(4) 0.069(4) 0.019(4) -0.016(3) -0.013(3)
C41 0.074(5) 0.054(5) 0.075(5) -0.015(4) 0.027(4) 0.009(4)
C42 0.045(4) 0.093(6) 0.087(5) -0.014(4) 0.020(4) 0.007(4)
C43 0.099(6) 0.090(6) 0.071(5) -0.001(4) 0.009(4) 0.051(5)
C44 0.062(5) 0.094(6) 0.076(5) -0.031(4) 0.015(4) 0.011(4)
C45 0.137(7) 0.087(6) 0.039(4) -0.004(4) 0.010(4) 0.034(6)
C46 0.078(6) 0.170(10) 0.147(8) -0.115(7) -0.061(6) 0.049(6)

loop_
_atom_type_symbol
_atom_type_description
_atom_type_scat_dispersion_real
_atom_type_scat_dispersion_imag
_atom_type_scat_source
C C 0.0033 0.0016 'International Tables Vol C Tables 4.2.6.8 and 6.1.1.4'
H H 0.0000 0.0000 'International Tables Vol C Tables 4.2.6.8 and 6.1.1.4'
S S 0.1246 0.1234 'International Tables Vol C Tables 4.2.6.8 and 6.1.1.4'
Si Si 0.0817 0.0704 'International Tables Vol C Tables 4.2.6.8 and 6.1.1.4'

loop_
_geom_angle_atom_site_label_1
_geom_angle_atom_site_label_2
_geom_angle_atom_site_label_3
_geom_angle
_geom_angle_site_symmetry_1
_geom_angle_site_symmetry_3
_geom_angle_publ_flag
C10 C1 C14 110.9(5) . . ?
C10 C1 C18 111.0(4) . . ?
C18 C1 C14 137.8(5) . . ?
C10 S1 C13 90.3(3) . . ?
C42 Si1 C12 108.8(3) . . ?
C43 Si1 C12 107.2(3) . . ?
C43 Si1 C42 112.2(4) . . ?
C44 Si1 C12 108.6(3) . . ?
C44 Si1 C42 110.5(3) . . ?
C44 Si1 C43 109.4(4) . . ?
C3 C2 C7 117.8(5) . . ?
C3 C2 C14 119.0(4) . . ?
C7 C2 C14 123.2(4) . . ?
C19 S2 C24 93.0(3) . . ?
C19 Si2 C46 108.3(3) . . ?
C41 Si2 C19 108.8(3) . . ?
C41 Si2 C46 110.6(4) . . ?
C45 Si2 C19 106.4(3) . . ?
C45 Si2 C41 111.2(3) . . ?
C45 Si2 C46 111.4(4) . . ?
C2 C3 C5 118.3(4) . . ?
C2 C3 C15 119.2(4) . . ?
C5 C3 C15 122.5(4) . . ?
C10 S3 C12 91.7(3) . . ?
C16 C4 C22 120.1(5) . . ?
C23 C4 C16 117.6(5) . . ?
C23 C4 C22 122.2(5) . . ?
C3 C5 C21 122.3(5) . . ?
C6 C5 C3 119.7(4) . . ?
C6 C5 C21 117.5(5) . . ?
C5 C6 C13 116.4(5) . . ?
C5 C6 C16 119.4(5) . . ?
C13 C6 C16 124.1(5) . . ?
C2 C7 C9 128.2(5) . . ?
C24 C7 C2 119.7(4) . . ?
C24 C7 C9 111.8(5) . . ?
C20 C8 C15 120.8(5) . . ?
C20 C8 C25 119.2(5) . . ?
C25 C8 C15 119.3(5) . . ?
C19 C9 C7 115.2(5) . . ?
C1 C10 S1 114.9(4) . . ?
C1 C10 S3 112.9(4) . . ?
S3 C10 S1 132.0(3) . . ?
C36 C11 C16 121.6(5) . . ?
S3 C12 Si1 122.1(3) . . ?
C18 C12 Si1 127.9(5) . . ?
C18 C12 S3 110.0(4) . . ?
C6 C13 S1 125.3(4) . . ?
C14 C13 S1 111.3(4) . . ?
C14 C13 C6 122.3(5) . . ?
C2 C14 C1 129.8(5) . . ?
C13 C14 C1 112.3(5) . . ?
C13 C14 C2 118.0(4) . . ?
C3 C15 C8 123.2(5) . . ?
C27 C15 C3 119.7(4) . . ?
C27 C15 C8 116.5(5) . . ?
C4 C16 C6 118.6(5) . . ?
C11 C16 C4 119.4(5) . . ?
C11 C16 C6 121.9(5) . . ?
C29 C17 C25 117.8(5) . . ?
C33 C17 C25 123.2(5) . . ?
C33 C17 C29 118.9(6) . . ?
C12 C18 C1 114.4(5) . . ?
S2 C19 Si2 122.8(3) . . ?
C9 C19 S2 110.0(4) . . ?
C9 C19 Si2 127.1(4) . . ?
C31 C20 C8 121.1(6) . . ?
C22 C21 C5 119.4(5) . . ?
C26 C21 C5 121.2(5) . . ?
C26 C21 C22 118.8(5) . . ?
C21 C22 C4 119.3(5) . . ?
C37 C22 C4 122.9(5) . . ?
C37 C22 C21 117.7(5) . . ?
C30 C23 C4 121.8(6) . . ?
C7 C24 S2 109.9(4) . . ?
C7 C24 C27 121.9(5) . . ?
C27 C24 S2 125.7(4) . . ?
C8 C25 C17 120.5(5) . . ?
C8 C25 C28 118.6(6) . . ?
C28 C25 C17 120.8(5) . . ?
C32 C26 C21 121.6(6) . . ?
C15 C27 C24 116.5(5) . . ?
C15 C27 C29 119.9(5) . . ?
C24 C27 C29 123.5(5) . . ?
C38 C28 C25 120.8(6) . . ?
C17 C29 C27 119.5(5) . . ?
C34 C29 C17 118.5(5) . . ?
C34 C29 C27 121.8(5) . . ?
C23 C30 C36 120.1(6) . . ?
C20 C31 C38 119.3(6) . . ?
C26 C32 C39 119.5(6) . . ?
C35 C33 C17 121.2(6) . . ?
C40 C34 C29 121.7(6) . . ?
C33 C35 C40 120.8(6) . . ?
C30 C36 C11 119.3(6) . . ?
C39 C37 C22 122.2(6) . . ?
C28 C38 C31 120.9(6) . . ?
C37 C39 C32 120.1(5) . . ?
C34 C40 C35 118.8(6) . . ?

loop_
_geom_bond_atom_site_label_1
_geom_bond_atom_site_label_2
_geom_bond_distance
_geom_bond_site_symmetry_2
_geom_bond_publ_flag
C1 C10 1.373(7) . ?
C1 C14 1.451(6) . ?
C1 C18 1.423(7) . ?
S1 C10 1.721(5) . ?
S1 C13 1.769(5) . ?
Si1 C12 1.862(6) . ?
Si1 C42 1.860(6) . ?
Si1 C43 1.859(7) . ?
Si1 C44 1.856(7) . ?
C2 C3 1.412(6) . ?
C2 C7 1.424(7) . ?
C2 C14 1.433(7) . ?
S2 C19 1.732(6) . ?
S2 C24 1.746(5) . ?
Si2 C19 1.863(6) . ?
Si2 C41 1.856(6) . ?
Si2 C45 1.854(8) . ?
Si2 C46 1.867(7) . ?
C3 C5 1.449(7) . ?
C3 C15 1.462(7) . ?
S3 C10 1.717(5) . ?
S3 C12 1.745(6) . ?
C4 C16 1.413(7) . ?
C4 C22 1.449(8) . ?
C4 C23 1.411(8) . ?
C5 C6 1.398(7) . ?
C5 C21 1.472(7) . ?
C6 C13 1.422(7) . ?
C6 C16 1.468(7) . ?
C7 C9 1.425(7) . ?
C7 C24 1.397(7) . ?
C8 C15 1.478(7) . ?
C8 C20 1.400(7) . ?
C8 C25 1.401(7) . ?
C9 C19 1.360(7) . ?
C11 C16 1.390(7) . ?
C11 C36 1.384(8) . ?
C12 C18 1.376(7) . ?
C13 C14 1.400(7) . ?
C15 C27 1.386(7) . ?
C17 C25 1.451(8) . ?
C17 C29 1.415(7) . ?
C17 C33 1.397(8) . ?
C20 C31 1.381(7) . ?
C21 C22 1.416(8) . ?
C21 C26 1.409(7) . ?
C22 C37 1.402(7) . ?
C23 C30 1.373(8) . ?
C24 C27 1.427(7) . ?
C25 C28 1.416(7) . ?
C26 C32 1.373(7) . ?
C27 C29 1.456(7) . ?
C28 C38 1.360(8) . ?
C29 C34 1.402(8) . ?
C30 C36 1.382(8) . ?
C31 C38 1.386(8) . ?
C32 C39 1.384(8) . ?
C33 C35 1.371(8) . ?
C34 C40 1.385(8) . ?
C35 C40 1.388(9) . ?
C37 C39 1.370(8) . ?
